data_4322783
loop_
_publ_author_name
'Jian-Yu Zheng'
'Katsuaki Konishi'
'Takuzo Aida'

_publ_section_title
;
 Crystallographic Studies of Organosilicon Porphyrins: Stereoelectronic
 Effects of Axial Groups on the Nonplanarity of the Porphyrin Ring
;
_journal_name_full 'Inorganic Chemistry'
_journal_page_first 2591
_journal_page_last 2594
_journal_paper_doi 10.1021/ic971266i
_journal_volume 37
_journal_year 1998
_chemical_compound_source 'Aida laboratory'
_chemical_formula_sum 'C60 H38 N4 Si'
_chemical_formula_weight 843.00
_space_group_IT_number 2
_symmetry_cell_setting triclinic
_symmetry_space_group_name_Hall '-P 1'
_symmetry_space_group_name_H-M 'P -1'
_atom_type_scat_source 'International Tables (1974)'
_cell_angle_alpha 116.45(2)
_cell_angle_beta 107.27(2)
_cell_angle_gamma 73.77(2)
_cell_formula_units_Z 1
_cell_length_a 11.061(2)
_cell_length_b 11.068(4)
_cell_length_c 10.796(2)
_cell_measurement_reflns_used 20
_cell_measurement_temperature 298
_cell_measurement_theta_max 30
_cell_measurement_theta_min 1.5
_cell_volume 1113.1(5)
_computing_cell_refinement 'MXC(MAC Science)'
_computing_data_collection 'MXC(MAC Science)'
_computing_data_reduction Crystan
_computing_molecular_graphics Crystan
_computing_publication_material Crystan
_computing_structure_refinement Crystan
_computing_structure_solution Crystan
_diffrn_measurement_device 'Mac Science MXC18'
_diffrn_measurement_method theta/2theta
_diffrn_orient_matrix_type standard
_diffrn_orient_matrix_UB_11 0.00361
_diffrn_orient_matrix_UB_12 0.00383
_diffrn_orient_matrix_UB_13 0.09531
_diffrn_orient_matrix_UB_21 0.09224
_diffrn_orient_matrix_UB_22 0.01099
_diffrn_orient_matrix_UB_23 0.02859
_diffrn_orient_matrix_UB_31 -0.02676
_diffrn_orient_matrix_UB_32 0.10178
_diffrn_orient_matrix_UB_33 0.03535
_diffrn_radiation_type 'Cu K-alpha'
_diffrn_radiation_wavelength 1.54178
_diffrn_reflns_av_R_equivalents 0.031
_diffrn_reflns_limit_h_max 12
_diffrn_reflns_limit_h_min -11
_diffrn_reflns_limit_k_max 12
_diffrn_reflns_limit_k_min 0
_diffrn_reflns_limit_l_max 10
_diffrn_reflns_limit_l_min -12
_diffrn_reflns_number 3602
_diffrn_reflns_theta_max 49.65
_exptl_absorpt_coefficient_mu 7.892
_exptl_absorpt_correction_type none
_exptl_crystal_colour 'dark green'
_exptl_crystal_density_diffrn 1.257
_exptl_crystal_density_meas 1.260
_exptl_crystal_description plate
_exptl_crystal_size_max 0.95
_exptl_crystal_size_mid 0.25
_exptl_crystal_size_min 0.1
_refine_diff_density_max 0.36
_refine_diff_density_min -0.54
_refine_ls_extinction_method None
_refine_ls_goodness_of_fit_obs 1.002
_refine_ls_hydrogen_treatment noref
_refine_ls_number_parameters 295
_refine_ls_number_reflns 2905
_refine_ls_R_factor_obs 0.072
_refine_ls_shift/esd_max 0.0374
_refine_ls_shift/esd_mean 0.0104
_refine_ls_structure_factor_coef F
_refine_ls_weighting_scheme 'Count statistics'
_refine_ls_wR_factor_obs 0.098
_reflns_number_observed 2905
_reflns_number_total 3205
_reflns_observed_criterion refl_observed_if_I_>_2.00_sigma(I)
_cod_data_source_file ic971266i_4.cif
_cod_data_source_block Si(TPP)(CCC6H5)2
_cod_original_sg_symbol_H-M 'P -1 '
_cod_original_formula_sum 'C60 H38 N4 Si1'
_cod_database_code 4322783

loop_
_symmetry_equiv_pos_as_xyz
+X,+Y,+Z
-X,-Y,-Z

loop_
_atom_site_aniso_label
_atom_site_aniso_U_11
_atom_site_aniso_U_22
_atom_site_aniso_U_33
_atom_site_aniso_U_12
_atom_site_aniso_U_13
_atom_site_aniso_U_23
Si1 0.0340(4) 0.0453(5) 0.0426(5) -.0047(3) 0.0029(3) 0.0233(3)
N2 0.0363(8) 0.0490(9) 0.0479(9) -.0034(7) 0.0059(7) 0.0266(7)
N3 0.0394(9) 0.0509(9) 0.0496(9) -.0048(7) 0.0054(7) 0.0289(7)
C4 0.041(1) 0.053(1) 0.050(1) -0.004(1) 0.011(1) 0.024(1)
C5 0.037(1) 0.052(1) 0.055(1) -0.001(1) 0.007(1) 0.027(1)
C6 0.044(1) 0.050(1) 0.051(1) -0.006(1) 0.005(1) 0.029(1)
C7 0.045(1) 0.052(1) 0.051(1) -0.004(1) 0.007(1) 0.031(1)
C8 0.046(1) 0.057(1) 0.055(1) -0.002(1) 0.010(1) 0.033(1)
C9 0.038(1) 0.052(1) 0.055(1) -0.002(1) 0.010(1) 0.027(1)
C10 0.046(1) 0.053(1) 0.050(1) -0.009(1) 0.002(1) 0.033(1)
C11 0.051(1) 0.060(1) 0.067(1) 0.000(1) 0.006(1) 0.043(1)
C12 0.046(1) 0.047(1) 0.051(1) -0.010(1) 0.011(1) 0.018(1)
C13 0.045(1) 0.058(1) 0.064(1) 0.005(1) 0.017(1) 0.035(1)
C14 0.041(1) 0.060(1) 0.073(1) 0.005(1) 0.013(1) 0.042(1)
C15 0.066(1) 0.067(1) 0.065(1) -0.009(1) 0.009(1) 0.031(1)
C16 0.055(1) 0.062(1) 0.069(1) 0.004(1) 0.024(1) 0.039(1)
C17 0.074(1) 0.069(1) 0.063(1) -0.014(1) 0.014(1) 0.036(1)
C18 0.060(1) 0.067(1) 0.070(1) 0.000(1) 0.023(1) 0.040(1)
C19 0.078(2) 0.086(2) 0.102(2) 0.017(1) 0.041(2) 0.068(2)
C20 0.083(2) 0.065(1) 0.102(2) -0.011(1) 0.031(2) 0.046(1)
C21 0.070(2) 0.087(2) 0.064(1) -0.023(1) 0.001(1) 0.035(1)
C22 0.112(2) 0.112(2) 0.068(2) -0.011(2) -0.004(2) 0.062(2)
C23 0.057(1) 0.078(2) 0.108(2) -0.006(1) 0.025(1) 0.026(1)
C24 0.098(2) 0.083(2) 0.065(2) -0.023(1) -0.004(1) 0.047(1)
C25 0.060(2) 0.115(2) 0.134(3) 0.024(2) 0.044(2) 0.081(2)
C26 0.064(1) 0.091(2) 0.071(2) 0.013(1) 0.015(1) 0.025(1)
C27 0.090(2) 0.099(2) 0.062(2) -0.024(2) 0.012(1) 0.026(1)
C28 0.053(1) 0.105(2) 0.151(3) -0.002(1) 0.034(2) 0.044(2)
C29 0.096(2) 0.091(2) 0.088(2) 0.032(2) 0.042(2) 0.038(2)
C30 0.136(3) 0.134(3) 0.069(2) -0.055(2) 0.012(2) 0.029(2)
C31 0.069(2) 0.191(4) 0.092(2) -0.029(2) 0.005(2) 0.055(2)
C32 0.078(2) 0.305(7) 0.113(3) -0.073(3) -0.008(2) 0.088(4)
C33 0.118(3) 0.244(5) 0.093(3) -0.101(3) -0.032(2) 0.064(3)

loop_
_atom_site_label
_atom_site_fract_x
_atom_site_fract_y
_atom_site_fract_z
_atom_site_U_iso_or_equiv
_atom_site_occupancy
_atom_site_thermal_displace_type
Si1 1.00000 0.00000 1.00000 0.0454(4) 0.500 Uij
N2 1.10664(14) 0.00770(15) 0.88608(15) 0.0493(8) 1.000 Uij
N3 1.11842(14) -0.16595(16) 1.01623(16) 0.0514(8) 1.000 Uij
C4 1.22020(17) -0.07814(20) 0.85194(20) 0.053(1) 1.000 Uij
C5 1.23131(17) -0.22799(20) 0.96527(20) 0.054(1) 1.000 Uij
C6 1.08155(18) 0.09757(19) 0.82048(19) 0.053(1) 1.000 Uij
C7 1.11266(18) -0.23671(19) 1.09222(20) 0.054(1) 1.000 Uij
C8 0.96515(18) 0.28937(20) 0.74806(20) 0.057(1) 1.000 Uij
C9 1.28118(17) -0.18574(19) 0.89146(20) 0.054(1) 1.000 Uij
C10 0.97904(17) 0.20457(20) 0.82946(19) 0.054(1) 1.000 Uij
C11 1.2204(2) -0.3451(2) 1.0842(2) 0.065(1) 1.000 Uij
C12 1.09913(17) 0.10174(18) 1.16118(20) 0.054(1) 1.000 Uij
C13 1.41043(18) -0.25724(21) 0.85341(22) 0.062(1) 1.000 Uij
C14 1.29379(18) -0.34035(21) 1.00677(22) 0.064(1) 1.000 Uij
C15 1.1822(2) 0.1387(2) 1.2753(2) 0.073(1) 1.000 Uij
C16 1.2651(2) -0.0409(2) 0.7640(2) 0.067(1) 1.000 Uij
C17 1.0146(2) 0.4082(2) 0.8082(2) 0.074(1) 1.000 Uij
C18 1.1797(2) 0.0666(2) 0.7454(2) 0.071(1) 1.000 Uij
C19 0.9270(3) 0.4528(3) 0.6011(3) 0.094(2) 1.000 Uij
C20 0.9951(3) 0.4886(3) 0.7348(3) 0.090(2) 1.000 Uij
C21 1.2800(2) 0.1760(3) 1.4006(3) 0.081(1) 1.000 Uij
C22 0.8790(3) 0.3330(3) 0.5378(3) 0.107(2) 1.000 Uij
C23 1.5173(2) -0.2000(3) 0.9334(3) 0.093(2) 1.000 Uij
C24 0.8967(3) 0.2520(3) 0.6109(3) 0.089(2) 1.000 Uij
C25 1.6520(3) -0.3758(4) 0.7876(4) 0.111(2) 1.000 Uij
C26 1.4257(2) -0.3797(3) 0.7408(3) 0.089(1) 1.000 Uij
C27 1.2471(3) 0.2428(3) 1.5333(3) 0.094(2) 1.000 Uij
C28 1.6379(3) -0.2580(4) 0.9007(4) 0.118(2) 1.000 Uij
C29 1.5485(3) -0.4395(3) 0.7071(3) 0.104(2) 1.000 Uij
C30 1.3416(4) 0.2702(4) 1.6545(3) 0.125(2) 1.000 Uij
C31 1.4082(3) 0.1425(5) 1.3932(3) 0.133(2) 1.000 Uij
C32 1.5031(3) 0.1686(7) 1.5090(5) 0.185(4) 1.000 Uij
C33 1.4681(4) 0.2341(6) 1.6451(4) 0.170(3) 1.000 Uij
H26 1.35271 -0.42239 0.68185 0.076 1.000 Uiso
H29 1.56022 -0.52610 0.62899 0.091 1.000 Uiso
H25 1.73459 -0.41627 0.76201 0.102 1.000 Uiso
H28 1.71119 -0.21515 0.95816 0.103 1.000 Uiso
H23 1.50757 -0.11502 1.01380 0.081 1.000 Uiso
H14 1.37279 -0.40015 0.98387 0.058 1.000 Uiso
H11 1.23814 -0.40977 1.12669 0.060 1.000 Uiso
H16 1.34187 -0.08391 0.72607 0.062 1.000 Uiso
H18 1.18289 0.11312 0.68989 0.065 1.000 Uiso
H24 0.86158 0.16893 0.56583 0.082 1.000 Uiso
H17 1.06466 0.43406 0.90256 0.069 1.000 Uiso
H22 0.83227 0.30534 0.44191 0.096 1.000 Uiso
H19 0.91135 0.51033 0.55069 0.090 1.000 Uiso
H20 1.03046 0.57147 0.77927 0.084 1.000 Uiso
H31 1.43231 0.09637 1.30235 0.119 1.000 Uiso
H32 1.59248 0.14503 1.50217 0.166 1.000 Uiso
H33 1.53467 0.25155 1.72899 0.151 1.000 Uiso
H30 1.31920 0.31910 1.74557 0.114 1.000 Uiso
H27 1.15893 0.26518 1.54036 0.083 1.000 Uiso

loop_
_geom_angle_atom_site_label_1
_geom_angle_atom_site_label_2
_geom_angle_atom_site_label_3
_geom_angle
_geom_angle_site_symmetry_1
_geom_angle_site_symmetry_2
_geom_angle_site_symmetry_3
_geom_angle_publ_flag
N2 Si1 N2 180.0 . . 2_757 yes
N2 Si1 N3 90.0(1) . . . yes
N2 Si1 N3 90.0(1) . . 2_757 yes
N2 Si1 C12 90.2(1) . . . yes
N2 Si1 C12 89.8(1) . . 2_757 yes
N2 Si1 N3 90.0(1) 2_757 . . yes
N2 Si1 N3 90.0(1) 2_757 . 2_757 yes
N2 Si1 C12 89.8(1) 2_757 . . yes
N2 Si1 C12 90.2(1) 2_757 . 2_757 yes
N3 Si1 N3 180.0 . . 2_757 yes
N3 Si1 C12 88.0(1) . . . yes
N3 Si1 C12 92.0(1) . . 2_757 yes
N3 Si1 C12 92.0(1) 2_757 . . yes
N3 Si1 C12 88.0(1) 2_757 . 2_757 yes
C12 Si1 C12 180.0 . . 2_757 yes
Si1 N2 C4 127.1(2) . . . yes
Si1 N2 C6 127.4(2) . . . yes
Si1 N2 C4 127.1(2) 2_757 . . yes
Si1 N2 C6 127.4(2) 2_757 . . yes
C4 N2 C6 105.5(2) . . . yes
Si1 N3 C5 127.2(2) . . . yes
Si1 N3 C7 127.2(2) . . . yes
Si1 N3 C5 127.2(2) 2_757 . . yes
Si1 N3 C7 127.2(2) 2_757 . . yes
C5 N3 C7 105.4(2) . . . yes
N2 C4 C9 126.3(2) . . . yes
N2 C4 C16 109.7(2) . . . yes
C9 C4 C16 124.0(2) . . . yes
N3 C5 C9 125.9(2) . . . yes
N3 C5 C14 110.1(2) . . . yes
C9 C5 C14 124.0(2) . . . yes
N2 C6 C10 125.6(2) . . . yes
N2 C6 C18 110.0(2) . . . yes
C10 C6 C18 124.4(2) . . . yes
N3 C7 C10 125.9(2) . . 2_757 yes
N3 C7 C11 109.8(2) . . . yes
C10 C7 C11 124.3(2) 2_757 . . yes
C10 C8 C17 121.8(2) . . . yes
C10 C8 C24 120.2(2) . . . yes
C17 C8 C24 118.0(2) . . . yes
C4 C9 C5 123.4(2) . . . yes
C4 C9 C13 117.0(2) . . . yes
C5 C9 C13 119.5(2) . . . yes
C6 C10 C7 123.6(2) . . 2_757 yes
C6 C10 C8 118.3(2) . . . yes
C7 C10 C8 118.1(2) 2_757 . . yes
C7 C11 C14 108.0(2) . . . yes
Si1 C12 C15 163.2(2) . . . yes
Si1 C12 C15 163.2(2) 2_757 . . yes
C9 C13 C23 119.8(2) . . . yes
C9 C13 C26 122.1(2) . . . yes
C23 C13 C26 118.0(2) . . . yes
C5 C14 C11 106.8(2) . . . yes
C12 C15 C21 177.5(3) . . . yes
C4 C16 C18 107.2(2) . . . yes
C8 C17 C20 121.1(3) . . . yes
C6 C18 C16 107.7(2) . . . yes
C20 C19 C22 119.0(3) . . . yes
C17 C20 C19 121.0(3) . . . yes
C15 C21 C27 120.3(3) . . . yes
C15 C21 C31 121.0(3) . . . yes
C27 C21 C31 118.6(3) . . . yes
C19 C22 C24 120.6(3) . . . yes
C13 C23 C28 122.6(3) . . . yes
C8 C24 C22 120.4(3) . . . yes
C28 C25 C29 120.3(3) . . . yes
C13 C26 C29 119.6(3) . . . yes
C21 C27 C30 120.4(3) . . . yes
C23 C28 C25 119.3(3) . . . yes
C25 C29 C26 120.1(3) . . . yes
C27 C30 C33 120.1(4) . . . yes
C21 C31 C32 122.7(4) . . . yes
C31 C32 C33 118.1(4) . . . yes
C30 C33 C32 120.0(4) . . . yes

loop_
_geom_bond_atom_site_label_1
_geom_bond_atom_site_label_2
_geom_bond_distance
_geom_bond_site_symmetry_1
_geom_bond_site_symmetry_2
_geom_bond_publ_flag
Si1 N2 1.980(2) . . yes
Si1 N2 1.980(2) . 2_757 yes
Si1 N3 1.981(2) . . yes
Si1 N3 1.981(2) . 2_757 yes
Si1 C12 1.819(2) . . yes
Si1 C12 1.819(2) . 2_757 yes
N2 C4 1.383(3) . . yes
N2 C6 1.387(3) . . yes
N3 C5 1.388(3) . . yes
N3 C7 1.386(3) . . yes
C4 C9 1.374(3) . . yes
C4 C16 1.436(3) . . yes
C5 C9 1.377(3) . . yes
C5 C14 1.434(3) . . yes
C6 C10 1.382(3) . . yes
C6 C18 1.421(3) . . yes
C7 C10 1.382(3) . 2_757 yes
C7 C11 1.427(3) . . yes
C8 C10 1.500(3) . . yes
C8 C17 1.371(3) . . yes
C8 C24 1.378(4) . . yes
C9 C13 1.505(3) . . yes
C11 C14 1.351(3) . . yes
C12 C15 1.272(4) . . yes
C13 C23 1.367(4) . . yes
C13 C26 1.367(4) . . yes
C15 C21 1.433(4) . . yes
C16 C18 1.349(4) . . yes
C17 C20 1.373(4) . . yes
C19 C20 1.348(5) . . yes
C19 C22 1.371(5) . . yes
C21 C27 1.395(4) . . yes
C21 C31 1.379(4) . . yes
C22 C24 1.381(4) . . yes
C23 C28 1.384(4) . . yes
C25 C28 1.340(6) . . yes
C25 C29 1.370(5) . . yes
C26 C29 1.412(5) . . yes
C27 C30 1.381(5) . . yes
C30 C33 1.365(7) . . yes
C31 C32 1.347(6) . . yes
C32 C33 1.438(6) . . yes
